data_7214439
loop_
_publ_author_name
'Yuan, Shuai'
'Deng, Yong-Kai'
'Xuan, Wei-Min'
'Wang, Xing-Po'
'Wang, Su-Na'
'Dou, Jian-Min'
'Sun, Di'

_publ_section_title
;
 Spontaneous chiral resolution of a 3D (3,12)-connected MOF with an
 unprecedented ttt topology consisting of cubic [Cd4(\m3-OH)4] clusters
 and propeller-like ligands
;
_journal_issue 19
_journal_name_full CrystEngComm
_journal_page_first 3829
_journal_paper_doi 10.1039/c4ce00028e
_journal_volume 16
_journal_year 2014
_chemical_formula_moiety 'C27 H22 Cd N7 O,NO3,C2H6O,C3H7NO'
_chemical_formula_sum 'C32 H35 Cd N9 O6'
_chemical_formula_weight 754.09
_chemical_name_systematic
; 
 ? 
;
_space_group_IT_number 196
_symmetry_cell_setting cubic
_symmetry_space_group_name_Hall 'F 2 2 3'
_symmetry_space_group_name_H-M 'F 2 3'
_atom_sites_solution_hydrogens geom
_atom_sites_solution_primary direct
_atom_sites_solution_secondary difmap
_audit_creation_method SHELXL-97
_cell_angle_alpha 90.00
_cell_angle_beta 90.00
_cell_angle_gamma 90.00
_cell_formula_units_Z 16
_cell_length_a 25.3961(9)
_cell_length_b 25.3961(9)
_cell_length_c 25.3961(9)
_cell_measurement_reflns_used 1888
_cell_measurement_temperature 173(2)
_cell_measurement_theta_max 15.46
_cell_measurement_theta_min 2.27
_cell_volume 16379.5(10)
_computing_structure_refinement 'SHELXL-97 (Sheldrick, 1997)'
_computing_structure_solution 'SHELXS-97 (Sheldrick, 1990)'
_diffrn_ambient_temperature 173(2)
_diffrn_measured_fraction_theta_full 0.990
_diffrn_measured_fraction_theta_max 0.990
_diffrn_radiation_monochromator graphite
_diffrn_radiation_source 'fine-focus sealed tube'
_diffrn_radiation_type MoK\a
_diffrn_radiation_wavelength 0.71073
_diffrn_reflns_av_R_equivalents 0.0810
_diffrn_reflns_av_sigmaI/netI 0.0521
_diffrn_reflns_limit_h_max 22
_diffrn_reflns_limit_h_min -30
_diffrn_reflns_limit_k_max 27
_diffrn_reflns_limit_k_min -30
_diffrn_reflns_limit_l_max 26
_diffrn_reflns_limit_l_min -30
_diffrn_reflns_number 18992
_diffrn_reflns_theta_full 25.00
_diffrn_reflns_theta_max 25.00
_diffrn_reflns_theta_min 2.66
_exptl_absorpt_coefficient_mu 0.580
_exptl_absorpt_correction_T_max 0.9550
_exptl_absorpt_correction_T_min 0.9180
_exptl_absorpt_correction_type multi-scan
_exptl_absorpt_process_details sadabs
_exptl_crystal_colour colorless
_exptl_crystal_density_diffrn 1.223
_exptl_crystal_density_method 'not measured'
_exptl_crystal_description block
_exptl_crystal_F_000 6176
_exptl_crystal_size_max 0.15
_exptl_crystal_size_mid 0.08
_exptl_crystal_size_min 0.08
_platon_squeeze_details
;
Complex 1 has unusually large voids. 
The voids in the framework are filled with many disordered solvent
molecules and anions, which can not be located. Hence reflect on a high R(int)
value. In the refinement we used SQEEZE procedure 
(Spek, A.L. (2008) Utrecht University, Utrecht, 
The Netherlands) to remove solvent electron
density from voids which give a smaller final R(int) and R-value compared
with the original R(int) and R-value.
A main residual electron density of 1595 electrons/cell in cell-remaining voids 
where the residual electron density was tentatively assigned to 
1 NO3-, 1 EtOH and 1 DMF molecules [1595/16 = 99 for per formula of 1; 
98 = 40 (DMF) + 26 (EtOH) + 32 (NO3-)]. The numbers of and EtOH and 
DMF were also proved by the TGA and EA.
;
_refine_diff_density_max 0.662
_refine_diff_density_min -0.292
_refine_diff_density_rms 0.077
_refine_ls_abs_structure_details 'Flack H D (1983), Acta Cryst. A39, 876-881'
_refine_ls_abs_structure_Flack -0.08(13)
_refine_ls_extinction_method none
_refine_ls_goodness_of_fit_ref 0.809
_refine_ls_hydrogen_treatment constr
_refine_ls_matrix_type full
_refine_ls_number_parameters 97
_refine_ls_number_reflns 2412
_refine_ls_number_restraints 72
_refine_ls_restrained_S_all 0.829
_refine_ls_R_factor_all 0.0955
_refine_ls_R_factor_gt 0.0689
_refine_ls_shift/su_max 0.000
_refine_ls_shift/su_mean 0.000
_refine_ls_structure_factor_coef Fsqd
_refine_ls_weighting_details 'calc w=1/[\s^2^(Fo^2^)+(0.1700P)^2^+0.0000P] where P=(Fo^2^+2Fc^2^)/3'
_refine_ls_weighting_scheme calc
_refine_ls_wR_factor_gt 0.1884
_refine_ls_wR_factor_ref 0.2091
_reflns_number_gt 1497
_reflns_number_total 2412
_reflns_threshold_expression >2sigma(I)
_cod_data_source_file c4ce00028e2.cif
_cod_data_source_block p-delta
_cod_depositor_comments
;
The following automatic conversions were performed:

'_symmetry_cell_setting' value 'Cubic' changed to 'cubic' according
to
/usr/data/users/saulius/crontab/automatic-downloads/rss-feeds/RSC/lib/dictionaries/cif_core.dic
dictionary named 'cif_core.dic' version 2.4.2 from 2011-04-26.

Automatic conversion script
Id: cif_fix_values 2281 2013-09-26 08:29:07Z andrius 
;
_cod_original_sg_symbol_H-M 'F23  '
_cod_database_code 7214439

loop_
_symmetry_equiv_pos_as_xyz
'x, y, z'
'-x, -y, z'
'-x, y, -z'
'x, -y, -z'
'z, x, y'
'z, -x, -y'
'-z, -x, y'
'-z, x, -y'
'y, z, x'
'-y, z, -x'
'y, -z, -x'
'-y, -z, x'
'x, y+1/2, z+1/2'
'-x, -y+1/2, z+1/2'
'-x, y+1/2, -z+1/2'
'x, -y+1/2, -z+1/2'
'z, x+1/2, y+1/2'
'z, -x+1/2, -y+1/2'
'-z, -x+1/2, y+1/2'
'-z, x+1/2, -y+1/2'
'y, z+1/2, x+1/2'
'-y, z+1/2, -x+1/2'
'y, -z+1/2, -x+1/2'
'-y, -z+1/2, x+1/2'
'x+1/2, y, z+1/2'
'-x+1/2, -y, z+1/2'
'-x+1/2, y, -z+1/2'
'x+1/2, -y, -z+1/2'
'z+1/2, x, y+1/2'
'z+1/2, -x, -y+1/2'
'-z+1/2, -x, y+1/2'
'-z+1/2, x, -y+1/2'
'y+1/2, z, x+1/2'
'-y+1/2, z, -x+1/2'
'y+1/2, -z, -x+1/2'
'-y+1/2, -z, x+1/2'
'x+1/2, y+1/2, z'
'-x+1/2, -y+1/2, z'
'-x+1/2, y+1/2, -z'
'x+1/2, -y+1/2, -z'
'z+1/2, x+1/2, y'
'z+1/2, -x+1/2, -y'
'-z+1/2, -x+1/2, y'
'-z+1/2, x+1/2, -y'
'y+1/2, z+1/2, x'
'-y+1/2, z+1/2, -x'
'y+1/2, -z+1/2, -x'
'-y+1/2, -z+1/2, x'

loop_
_atom_site_label
_atom_site_type_symbol
_atom_site_fract_x
_atom_site_fract_y
_atom_site_fract_z
_atom_site_U_iso_or_equiv
_atom_site_adp_type
_atom_site_occupancy
_atom_site_symmetry_multiplicity
_atom_site_calc_flag
_atom_site_refinement_flags
Cd1 Cd 0.20011(2) 0.29989(2) 0.20011(2) 0.0794(4) Uani 1 3 d S
O1 O 0.2964(3) 0.2964(3) 0.2036(3) 0.106(3) Uani 1 3 d S
H1 H 0.3192 0.3192 0.1808 0.127 Uiso 1 3 calc SR
C1 C 0.1890(5) 0.4234(4) 0.2379(4) 0.114(2) Uani 1 1 d U
H1A H 0.1864 0.4126 0.2737 0.137 Uiso 1 1 calc R
C2 C 0.1960(6) 0.4243(4) 0.1574(4) 0.120(2) Uani 1 1 d U
H2 H 0.2010 0.4142 0.1217 0.144 Uiso 1 1 calc R
C3 C 0.1866(5) 0.4723(4) 0.1715(5) 0.125(2) Uani 1 1 d U
H3 H 0.1824 0.5016 0.1487 0.150 Uiso 1 1 calc R
C4 C 0.1770(4) 0.5182(3) 0.2536(3) 0.144(2) Uani 1 1 d GU
C5 C 0.1659(4) 0.5659(3) 0.2292(3) 0.154(3) Uani 1 1 d GU
H5 H 0.1652 0.5681 0.1918 0.185 Uiso 1 1 calc R
C6 C 0.1559(4) 0.6105(3) 0.2593(3) 0.162(3) Uani 1 1 d GU
H6 H 0.1483 0.6431 0.2426 0.195 Uiso 1 1 calc R
C7 C 0.1569(5) 0.6073(3) 0.3140(3) 0.164(3) Uani 1 1 d GU
C8 C 0.1680(5) 0.5596(3) 0.3384(3) 0.161(3) Uani 1 1 d GU
H8 H 0.1687 0.5574 0.3758 0.194 Uiso 1 1 calc R
C9 C 0.1780(4) 0.5150(3) 0.3082(3) 0.155(3) Uani 1 1 d GU
H9 H 0.1855 0.4824 0.3249 0.186 Uiso 1 1 calc R
N1 N 0.1980(4) 0.3893(3) 0.1982(3) 0.1147(19) Uani 1 1 d U
N2 N 0.1841(4) 0.4730(3) 0.2229(4) 0.1245(18) Uani 1 1 d U
N3 N 0.1553(7) 0.6553(7) 0.3447(7) 0.174(10) Uani 1 3 d S

loop_
_atom_site_aniso_label
_atom_site_aniso_U_11
_atom_site_aniso_U_22
_atom_site_aniso_U_33
_atom_site_aniso_U_23
_atom_site_aniso_U_13
_atom_site_aniso_U_12
Cd1 0.0794(4) 0.0794(4) 0.0794(4) -0.0027(3) 0.0027(3) -0.0027(3)
O1 0.106(3) 0.106(3) 0.106(3) -0.040(5) -0.040(5) 0.040(5)
C1 0.149(4) 0.095(4) 0.099(4) -0.025(3) -0.014(4) 0.005(4)
C2 0.162(5) 0.099(4) 0.099(4) -0.031(3) -0.009(4) 0.004(4)
C3 0.172(5) 0.096(4) 0.107(4) -0.031(4) -0.010(4) 0.004(4)
C4 0.186(5) 0.115(4) 0.129(4) -0.036(4) -0.036(4) 0.033(4)
C5 0.195(5) 0.126(4) 0.141(5) -0.039(4) -0.040(5) 0.041(4)
C6 0.204(6) 0.129(5) 0.153(5) -0.041(4) -0.041(5) 0.045(5)
C7 0.202(6) 0.136(5) 0.153(5) -0.042(5) -0.045(5) 0.045(5)
C8 0.206(6) 0.137(5) 0.141(5) -0.044(4) -0.046(5) 0.037(5)
C9 0.201(5) 0.127(4) 0.137(5) -0.042(4) -0.044(5) 0.035(4)
N1 0.146(4) 0.098(4) 0.100(4) -0.024(3) -0.009(4) -0.005(4)
N2 0.167(4) 0.099(3) 0.108(3) -0.030(3) -0.020(4) 0.011(3)
N3 0.174(10) 0.174(10) 0.174(10) -0.098(12) -0.098(12) 0.098(12)

loop_
_atom_type_symbol
_atom_type_description
_atom_type_scat_dispersion_real
_atom_type_scat_dispersion_imag
_atom_type_scat_source
C C 0.0033 0.0016 'International Tables Vol C Tables 4.2.6.8 and 6.1.1.4'
H H 0.0000 0.0000 'International Tables Vol C Tables 4.2.6.8 and 6.1.1.4'
Cd Cd -0.8075 1.2024 'International Tables Vol C Tables 4.2.6.8 and 6.1.1.4'
N N 0.0061 0.0033 'International Tables Vol C Tables 4.2.6.8 and 6.1.1.4'
O O 0.0106 0.0060 'International Tables Vol C Tables 4.2.6.8 and 6.1.1.4'

loop_
_geom_angle_atom_site_label_1
_geom_angle_atom_site_label_2
_geom_angle_atom_site_label_3
_geom_angle
_geom_angle_site_symmetry_1
_geom_angle_site_symmetry_3
N1 Cd1 N1 87.4(3) 48 18
N1 Cd1 N1 87.4(3) 48 .
N1 Cd1 N1 87.4(3) 18 .
N1 Cd1 O1 178.9(3) 48 .
N1 Cd1 O1 93.3(3) 18 .
N1 Cd1 O1 93.5(3) . .
N1 Cd1 O1 93.5(3) 48 27
N1 Cd1 O1 178.9(3) 18 27
N1 Cd1 O1 93.3(3) . 27
O1 Cd1 O1 85.8(4) . 27
N1 Cd1 O1 93.3(3) 48 38
N1 Cd1 O1 93.5(3) 18 38
N1 Cd1 O1 178.9(3) . 38
O1 Cd1 O1 85.8(4) . 38
O1 Cd1 O1 85.8(4) 27 38
Cd1 O1 Cd1 94.0(3) . 27
Cd1 O1 Cd1 94.0(3) . 38
Cd1 O1 Cd1 94.0(3) 27 38
Cd1 O1 H1 122.4 . .
Cd1 O1 H1 122.4 27 .
Cd1 O1 H1 122.4 38 .
N2 C1 N1 114.3(10) . .
N2 C1 H1A 122.8 . .
N1 C1 H1A 122.8 . .
C3 C2 N1 114.2(10) . .
C3 C2 H2 122.9 . .
N1 C2 H2 122.9 . .
C2 C3 N2 107.5(12) . .
C2 C3 H3 126.3 . .
N2 C3 H3 126.3 . .
C5 C4 C9 120.0 . .
C5 C4 N2 119.5(6) . .
C9 C4 N2 120.4(7) . .
C6 C5 C4 120.0 . .
C6 C5 H5 120.0 . .
C4 C5 H5 120.0 . .
C5 C6 C7 120.0 . .
C5 C6 H6 120.0 . .
C7 C6 H6 120.0 . .
C8 C7 C6 120.0 . .
C8 C7 N3 119.9(9) . .
C6 C7 N3 119.3(11) . .
C9 C8 C7 120.0 . .
C9 C8 H8 120.0 . .
C7 C8 H8 120.0 . .
C8 C9 C4 120.0 . .
C8 C9 H9 120.0 . .
C4 C9 H9 120.0 . .
C1 N1 C2 98.2(8) . .
C1 N1 Cd1 129.0(8) . .
C2 N1 Cd1 131.9(6) . .
C3 N2 C1 105.6(9) . .
C3 N2 C4 125.0(10) . .
C1 N2 C4 129.3(9) . .
C7 N3 C7 117.6(8) 35_465 .
C7 N3 C7 117.6(7) 35_465 44_556
C7 N3 C7 117.6(9) . 44_556

loop_
_geom_bond_atom_site_label_1
_geom_bond_atom_site_label_2
_geom_bond_distance
_geom_bond_site_symmetry_2
Cd1 N1 2.271(9) 48
Cd1 N1 2.271(9) 18
Cd1 N1 2.271(9) .
Cd1 O1 2.450(7) .
Cd1 O1 2.450(7) 27
Cd1 O1 2.450(7) 38
O1 Cd1 2.450(7) 27
O1 Cd1 2.450(7) 38
O1 H1 1.0000 .
C1 N2 1.322(13) .
C1 N1 1.350(12) .
C1 H1A 0.9500 .
C2 C3 1.293(13) .
C2 N1 1.366(14) .
C2 H2 0.9500 .
C3 N2 1.307(14) .
C3 H3 0.9500 .
C4 C5 1.3900 .
C4 C9 1.3900 .
C4 N2 1.399(10) .
C5 C6 1.3900 .
C5 H5 0.9500 .
C6 C7 1.3900 .
C6 H6 0.9500 .
C7 C8 1.3900 .
C7 N3 1.448(7) .
C8 C9 1.3900 .
C8 H8 0.9500 .
C9 H9 0.9500 .
N3 C7 1.448(11) 35_465
N3 C7 1.448(9) 44_556

loop_
_platon_squeeze_void_nr
_platon_squeeze_void_average_x
_platon_squeeze_void_average_y
_platon_squeeze_void_average_z
_platon_squeeze_void_volume
_platon_squeeze_void_count_electrons
_platon_squeeze_void_content
1 -0.053 -0.019 -0.012 7788 1595 ' '
2 0.164 0.164 0.664 5 5 ' '
3 0.164 0.336 0.836 5 5 ' '
4 0.164 0.664 0.164 5 5 ' '
5 0.164 0.836 0.336 5 5 ' '
6 0.251 0.250 0.750 105 101 ' '
7 0.251 0.750 0.250 105 101 ' '
8 0.338 0.162 0.838 4 4 ' '
9 0.338 0.338 0.662 4 4 ' '
10 0.338 0.662 0.338 4 4 ' '
11 0.338 0.838 0.162 4 4 ' '
12 0.664 0.164 0.164 5 5 ' '
13 0.664 0.336 0.336 5 5 ' '
14 0.664 0.664 0.664 5 5 ' '
15 0.664 0.836 0.836 5 5 ' '
16 0.751 0.250 0.250 105 101 ' '
17 0.751 0.750 0.750 105 101 ' '
18 0.838 0.162 0.338 4 4 ' '
19 0.838 0.338 0.162 4 4 ' '
20 0.838 0.662 0.838 4 4 ' '
21 0.838 0.838 0.662 4 4 ' '
